data_7018362
loop_
_publ_author_name
'Prema, Dipesh'
'Oshin, Kayode'
'Desper, John'
'Levy, Christopher J.'

_publ_section_title
;
 Mono- and dinuclear nickel(ii) complexes of resolved Schiff-base ligands
 with extended quinoline substituents.
;
_journal_issue 16
_journal_name_full 'Dalton transactions (Cambridge, England : 2003)'
_journal_page_first 4998
_journal_page_last 5009
_journal_paper_doi 10.1039/c2dt11813k
_journal_volume 41
_journal_year 2012
_chemical_absolute_configuration ad
_chemical_formula_moiety
;
(C34 H28 N4) Ni I2 (C H2 Cl2)
;
_chemical_formula_sum 'C35 H30 Cl2 I2 N4 Ni'
_chemical_formula_weight 890.04
_chemical_name_systematic
;
KO0802 Ni-benzoquinoline imine I
;
_space_group_IT_number 4
_symmetry_cell_setting monoclinic
_symmetry_space_group_name_Hall 'P 2yb'
_symmetry_space_group_name_H-M 'P 1 21 1'
_atom_sites_solution_hydrogens geom
_atom_sites_solution_primary direct
_atom_sites_solution_secondary difmap
_audit_creation_method SHELXL-97
_cell_angle_alpha 90.00
_cell_angle_beta 104.936(5)
_cell_angle_gamma 90.00
_cell_formula_units_Z 4
_cell_length_a 10.3765(12)
_cell_length_b 24.333(3)
_cell_length_c 13.5813(15)
_cell_measurement_reflns_used 9828
_cell_measurement_temperature 120(2)
_cell_measurement_theta_max 33.03
_cell_measurement_theta_min 2.63
_cell_volume 3313.3(7)
_computing_cell_refinement 'Bruker SMART'
_computing_data_collection 'Bruker SMART'
_computing_data_reduction 'Bruker SAINT'
_computing_molecular_graphics 'Bruker SHELXTL'
_computing_publication_material 'Bruker SHELXTL'
_computing_structure_refinement 'SHELXL-97 (Sheldrick, 1997)'
_computing_structure_solution 'SHELXS-97 (Sheldrick, 1990)'
_diffrn_ambient_temperature 120(2)
_diffrn_measured_fraction_theta_full 0.999
_diffrn_measured_fraction_theta_max 0.990
_diffrn_measurement_device_type 'CCD area detector'
_diffrn_measurement_method 'phi and omega scans'
_diffrn_radiation_monochromator graphite
_diffrn_radiation_source 'fine-focus sealed tube'
_diffrn_radiation_type MoK\a
_diffrn_radiation_wavelength 0.71073
_diffrn_reflns_av_R_equivalents 0.0228
_diffrn_reflns_av_sigmaI/netI 0.0344
_diffrn_reflns_limit_h_max 15
_diffrn_reflns_limit_h_min -15
_diffrn_reflns_limit_k_max 33
_diffrn_reflns_limit_k_min -37
_diffrn_reflns_limit_l_max 20
_diffrn_reflns_limit_l_min -19
_diffrn_reflns_number 50478
_diffrn_reflns_theta_full 25.00
_diffrn_reflns_theta_max 33.14
_diffrn_reflns_theta_min 2.03
_exptl_absorpt_coefficient_mu 2.642
_exptl_absorpt_correction_T_max 0.7781
_exptl_absorpt_correction_T_min 0.6201
_exptl_absorpt_correction_type multi-scan
_exptl_absorpt_process_details SADABS
_exptl_crystal_colour brown
_exptl_crystal_density_diffrn 1.784
_exptl_crystal_density_method 'not measured'
_exptl_crystal_description prism
_exptl_crystal_F_000 1744
_exptl_crystal_size_max 0.20
_exptl_crystal_size_mid 0.15
_exptl_crystal_size_min 0.10
_refine_diff_density_max 1.521
_refine_diff_density_min -0.883
_refine_diff_density_rms 0.091
_refine_ls_abs_structure_details 'Flack H D (1983), Acta Cryst. A39, 876-881'
_refine_ls_abs_structure_Flack 0.017(9)
_refine_ls_extinction_method none
_refine_ls_goodness_of_fit_ref 1.069
_refine_ls_hydrogen_treatment constr
_refine_ls_matrix_type full
_refine_ls_number_parameters 793
_refine_ls_number_reflns 22909
_refine_ls_number_restraints 1
_refine_ls_restrained_S_all 1.069
_refine_ls_R_factor_all 0.0380
_refine_ls_R_factor_gt 0.0313
_refine_ls_shift/su_max 0.002
_refine_ls_shift/su_mean 0.000
_refine_ls_structure_factor_coef Fsqd
_refine_ls_weighting_details 'calc w=1/[\s^2^(Fo^2^)+(0.0350P)^2^+0.0300P] where P=(Fo^2^+2Fc^2^)/3'
_refine_ls_weighting_scheme calc
_refine_ls_wR_factor_gt 0.0704
_refine_ls_wR_factor_ref 0.0735
_reflns_Friedel_coverage 0.798
_reflns_number_gt 20081
_reflns_number_total 22909
_reflns_threshold_expression >2sigma(I)
_cod_data_source_file c2dt11813k.txt
_cod_data_source_block (R,R)-1
_cod_depositor_comments
;
The following automatic conversions were performed:

'_symmetry_cell_setting' value 'Monoclinic' changed to 'monoclinic'
according to /home/saulius/struct/CIF-dictionaries/cif_core.dic
dictionary named 'cif_core.dic' version 2.4.1 from 2010-06-29.

Automatic conversion script
Id: cif_fix_values 1715 2011-07-08 13:25:40Z adriana 
;
_cod_original_cell_volume 3313.3(6)
_cod_original_sg_symbol_H-M P2(1)
_cod_database_code 7018362

loop_
_symmetry_equiv_pos_as_xyz
'x, y, z'
'-x, y+1/2, -z'

loop_
_atom_site_label
_atom_site_type_symbol
_atom_site_fract_x
_atom_site_fract_y
_atom_site_fract_z
_atom_site_U_iso_or_equiv
_atom_site_adp_type
_atom_site_occupancy
_atom_site_symmetry_multiplicity
_atom_site_calc_flag
_atom_site_refinement_flags
Cl1_1 Cl 0.19696(16) 0.51869(6) 0.76542(12) 0.0746(4) Uani 1 1 d .
Cl2_1 Cl 0.34005(11) 0.41423(6) 0.79061(10) 0.0603(3) Uani 1 1 d .
C1S_1 C 0.2294(4) 0.45755(19) 0.8339(3) 0.0504(10) Uani 1 1 d .
H1A_1 H 0.1443 0.4378 0.8281 0.060 Uiso 1 1 calc R
H1B_1 H 0.2682 0.4661 0.9067 0.060 Uiso 1 1 calc R
Ni1_1 Ni 0.84672(4) 0.315596(16) 0.75059(3) 0.02285(7) Uani 1 1 d .
I1_1 I 0.60289(2) 0.311041(8) 0.629813(17) 0.03056(5) Uani 1 1 d .
I2_1 I 1.01887(2) 0.346828(8) 0.922012(16) 0.03297(5) Uani 1 1 d .
N11_1 N 0.8228(3) 0.23283(10) 0.8101(2) 0.0240(5) Uani 1 1 d .
C12_1 C 0.8845(3) 0.19803(13) 0.7596(3) 0.0282(6) Uani 1 1 d .
C13_1 C 0.8894(4) 0.14102(12) 0.7745(3) 0.0325(7) Uani 1 1 d .
H13_1 H 0.9313 0.1179 0.7357 0.039 Uiso 1 1 calc R
C14_1 C 0.8326(4) 0.11957(13) 0.8459(3) 0.0345(7) Uani 1 1 d .
H14_1 H 0.8356 0.0811 0.8583 0.041 Uiso 1 1 calc R
C15_1 C 0.7697(4) 0.15465(13) 0.9011(3) 0.0326(7) Uani 1 1 d .
C16_1 C 0.7137(4) 0.13327(15) 0.9799(3) 0.0467(10) Uani 1 1 d .
H16_1 H 0.7190 0.0950 0.9938 0.056 Uiso 1 1 calc R
C17_1 C 0.6545(5) 0.16599(16) 1.0336(4) 0.0531(12) Uani 1 1 d .
H17_1 H 0.6197 0.1507 1.0857 0.064 Uiso 1 1 calc R
C18_1 C 0.6426(4) 0.22392(14) 1.0140(3) 0.0364(8) Uani 1 1 d .
C19_1 C 0.5730(4) 0.25697(16) 1.0684(3) 0.0413(9) Uani 1 1 d .
H19_1 H 0.5393 0.2410 1.1206 0.050 Uiso 1 1 calc R
C20_1 C 0.5534(4) 0.31194(16) 1.0468(3) 0.0365(7) Uani 1 1 d .
H20_1 H 0.5060 0.3339 1.0835 0.044 Uiso 1 1 calc R
C21_1 C 0.6035(3) 0.33529(13) 0.9704(3) 0.0321(7) Uani 1 1 d .
H21_1 H 0.5898 0.3733 0.9551 0.039 Uiso 1 1 calc R
C22_1 C 0.6727(3) 0.30372(11) 0.9170(3) 0.0277(6) Uani 1 1 d .
H22_1 H 0.7062 0.3203 0.8653 0.033 Uiso 1 1 calc R
C23_1 C 0.6945(3) 0.24767(12) 0.9374(2) 0.0253(6) Uani 1 1 d .
C24_1 C 0.7654(3) 0.21223(12) 0.8811(2) 0.0272(6) Uani 1 1 d .
C25_1 C 0.9443(3) 0.22103(13) 0.6826(2) 0.0282(6) Uani 1 1 d .
H25_1 H 0.9892 0.1982 0.6454 0.034 Uiso 1 1 calc R
N25_1 N 0.9345(2) 0.27244(10) 0.66656(18) 0.0238(5) Uani 1 1 d .
N31_1 N 0.7742(3) 0.51446(10) 0.6664(2) 0.0248(5) Uani 1 1 d .
C32_1 C 0.7887(3) 0.46375(12) 0.7034(2) 0.0257(6) Uani 1 1 d .
C33_1 C 0.7315(3) 0.44538(13) 0.7817(3) 0.0281(6) Uani 1 1 d .
H33_1 H 0.7443 0.4087 0.8062 0.034 Uiso 1 1 calc R
C34_1 C 0.6574(3) 0.48172(13) 0.8212(2) 0.0282(6) Uani 1 1 d .
H34_1 H 0.6191 0.4706 0.8744 0.034 Uiso 1 1 calc R
C35_1 C 0.6383(3) 0.53555(13) 0.7825(3) 0.0291(6) Uani 1 1 d .
C36_1 C 0.5590(4) 0.57503(16) 0.8175(3) 0.0448(9) Uani 1 1 d .
H36_1 H 0.5198 0.5659 0.8713 0.054 Uiso 1 1 calc R
C37_1 C 0.5394(5) 0.62534(16) 0.7743(4) 0.0563(12) Uani 1 1 d .
H37_1 H 0.4850 0.6509 0.7981 0.068 Uiso 1 1 calc R
C38_1 C 0.5974(4) 0.64156(14) 0.6943(3) 0.0403(8) Uani 1 1 d .
C39_1 C 0.5724(4) 0.69351(16) 0.6473(4) 0.0503(11) Uani 1 1 d .
H39_1 H 0.5196 0.7194 0.6719 0.060 Uiso 1 1 calc R
C40_1 C 0.6223(4) 0.70727(16) 0.5678(4) 0.0505(11) Uani 1 1 d .
H40_1 H 0.6041 0.7425 0.5372 0.061 Uiso 1 1 calc R
C41_1 C 0.7001(4) 0.66994(15) 0.5307(3) 0.0412(8) Uani 1 1 d .
H41_1 H 0.7340 0.6797 0.4745 0.049 Uiso 1 1 calc R
C42_1 C 0.7281(3) 0.61877(14) 0.5752(3) 0.0336(7) Uani 1 1 d .
H42_1 H 0.7815 0.5935 0.5498 0.040 Uiso 1 1 calc R
C43_1 C 0.6774(3) 0.60419(13) 0.6585(3) 0.0297(6) Uani 1 1 d .
C44_1 C 0.6983(3) 0.55008(13) 0.7036(2) 0.0254(6) Uani 1 1 d .
C45_1 C 0.8799(3) 0.43150(12) 0.6587(2) 0.0253(6) Uani 1 1 d .
H45_1 H 0.9201 0.4507 0.6135 0.030 Uiso 1 1 calc R
N45_1 N 0.9113(2) 0.38107(10) 0.67342(19) 0.0240(5) Uani 1 1 d .
C51_1 C 0.9782(3) 0.30199(11) 0.5866(2) 0.0268(6) Uani 1 1 d .
H51_1 H 0.8988 0.3066 0.5271 0.032 Uiso 1 1 calc R
C52_1 C 1.0867(3) 0.27342(13) 0.5489(2) 0.0304(6) Uani 1 1 d .
H52A_1 H 1.0532 0.2377 0.5175 0.036 Uiso 1 1 calc R
H52B_1 H 1.1648 0.2662 0.6070 0.036 Uiso 1 1 calc R
C53_1 C 1.1285(3) 0.31005(14) 0.4698(2) 0.0352(6) Uani 1 1 d .
H53A_1 H 1.2022 0.2922 0.4478 0.042 Uiso 1 1 calc R
H53B_1 H 1.0522 0.3145 0.4092 0.042 Uiso 1 1 calc R
C54_1 C 1.1734(3) 0.36585(14) 0.5147(2) 0.0346(6) Uani 1 1 d .
H54A_1 H 1.1984 0.3889 0.4625 0.042 Uiso 1 1 calc R
H54B_1 H 1.2533 0.3615 0.5725 0.042 Uiso 1 1 calc R
C55_1 C 1.0630(3) 0.39481(12) 0.5519(2) 0.0292(6) Uani 1 1 d .
H55A_1 H 1.0963 0.4306 0.5829 0.035 Uiso 1 1 calc R
H55B_1 H 0.9854 0.4019 0.4934 0.035 Uiso 1 1 calc R
C56_1 C 1.0200(3) 0.35907(11) 0.6304(2) 0.0245(5) Uani 1 1 d .
H56_1 H 1.1003 0.3540 0.6890 0.029 Uiso 1 1 calc R
Cl3_2 Cl 0.16763(14) 0.42958(7) 0.23308(12) 0.0796(4) Uani 1 1 d .
Cl4_2 Cl 0.32021(18) 0.32793(8) 0.25265(13) 0.0933(5) Uani 1 1 d .
C2S_2 C 0.2732(6) 0.3871(3) 0.1811(4) 0.0725(16) Uani 1 1 d .
H2A_2 H 0.2259 0.3768 0.1105 0.087 Uiso 1 1 calc R
H2B_2 H 0.3540 0.4081 0.1784 0.087 Uiso 1 1 calc R
Ni2_2 Ni 0.65834(4) 0.526687(15) 0.25226(3) 0.02247(8) Uani 1 1 d .
I3_2 I 0.49078(2) 0.489804(8) 0.082846(16) 0.03123(5) Uani 1 1 d .
I4_2 I 0.89958(2) 0.539094(8) 0.373911(17) 0.03204(5) Uani 1 1 d .
N11_2 N 0.6688(3) 0.60829(10) 0.1884(2) 0.0259(5) Uani 1 1 d .
C12_2 C 0.6010(3) 0.64261(13) 0.2341(3) 0.0300(7) Uani 1 1 d .
C13_2 C 0.5967(4) 0.69978(14) 0.2227(3) 0.0358(7) Uani 1 1 d .
H13_2 H 0.5502 0.7222 0.2593 0.043 Uiso 1 1 calc R
C14_2 C 0.6622(4) 0.72212(14) 0.1565(3) 0.0417(9) Uani 1 1 d .
H14_2 H 0.6626 0.7608 0.1474 0.050 Uiso 1 1 calc R
C15_2 C 0.7275(4) 0.68865(14) 0.1032(3) 0.0363(8) Uani 1 1 d .
C16_2 C 0.7875(5) 0.71138(16) 0.0291(4) 0.0559(12) Uani 1 1 d .
H16_2 H 0.7825 0.7498 0.0165 0.067 Uiso 1 1 calc R
C17_2 C 0.8500(6) 0.67964(19) -0.0223(5) 0.0695(16) Uani 1 1 d .
H17_2 H 0.8877 0.6961 -0.0718 0.083 Uiso 1 1 calc R
C18_2 C 0.8637(4) 0.62117(16) -0.0069(3) 0.0421(9) Uani 1 1 d .
C19_2 C 0.9339(4) 0.58819(18) -0.0604(3) 0.0500(10) Uani 1 1 d .
H19_2 H 0.9692 0.6047 -0.1112 0.060 Uiso 1 1 calc R
C20_2 C 0.9532(4) 0.53373(16) -0.0422(3) 0.0397(8) Uani 1 1 d .
H20_2 H 1.0007 0.5124 -0.0798 0.048 Uiso 1 1 calc R
C21_2 C 0.9016(4) 0.50940(15) 0.0333(3) 0.0356(7) Uani 1 1 d .
H21_2 H 0.9160 0.4714 0.0483 0.043 Uiso 1 1 calc R
C22_2 C 0.8307(3) 0.54028(14) 0.0853(3) 0.0325(7) Uani 1 1 d .
H22_2 H 0.7955 0.5227 0.1352 0.039 Uiso 1 1 calc R
C23_2 C 0.8079(3) 0.59639(13) 0.0682(3) 0.0296(6) Uani 1 1 d .
C24_2 C 0.7346(3) 0.63071(13) 0.1218(2) 0.0266(6) Uani 1 1 d .
C25_2 C 0.5203(3) 0.61675(13) 0.2967(2) 0.0310(6) Uani 1 1 d .
H25_2 H 0.4642 0.6380 0.3274 0.037 Uiso 1 1 calc R
N25_2 N 0.5290(2) 0.56525(10) 0.30763(19) 0.0259(5) Uani 1 1 d .
N31_2 N 0.7345(3) 0.32706(10) 0.3314(2) 0.0254(5) Uani 1 1 d .
C32_2 C 0.7216(3) 0.37915(12) 0.2982(2) 0.0247(6) Uani 1 1 d .
C33_2 C 0.7812(3) 0.39871(13) 0.2233(3) 0.0285(6) Uani 1 1 d .
H33_2 H 0.7702 0.4359 0.2016 0.034 Uiso 1 1 calc R
C34_2 C 0.8556(3) 0.36322(13) 0.1817(3) 0.0303(6) Uani 1 1 d .
H34_2 H 0.8954 0.3756 0.1301 0.036 Uiso 1 1 calc R
C35_2 C 0.8727(3) 0.30863(13) 0.2156(2) 0.0275(6) Uani 1 1 d .
C36_2 C 0.9577(5) 0.27070(16) 0.1817(3) 0.0457(9) Uani 1 1 d .
H36_2 H 1.0004 0.2813 0.1306 0.055 Uiso 1 1 calc R
C37_2 C 0.9769(5) 0.22001(16) 0.2223(3) 0.0524(11) Uani 1 1 d .
H37_2 H 1.0367 0.1959 0.2014 0.063 Uiso 1 1 calc R
C38_2 C 0.9103(4) 0.20111(13) 0.2961(3) 0.0379(8) Uani 1 1 d .
C39_2 C 0.9330(4) 0.14782(14) 0.3369(3) 0.0439(9) Uani 1 1 d .
H39_2 H 0.9903 0.1235 0.3135 0.053 Uiso 1 1 calc R
C40_2 C 0.8724(4) 0.13077(15) 0.4108(3) 0.0415(8) Uani 1 1 d .
H40_2 H 0.8880 0.0947 0.4382 0.050 Uiso 1 1 calc R
C41_2 C 0.7880(4) 0.16650(15) 0.4452(3) 0.0387(8) Uani 1 1 d .
H41_2 H 0.7464 0.1545 0.4961 0.046 Uiso 1 1 calc R
C42_2 C 0.7644(3) 0.21890(14) 0.4065(3) 0.0319(7) Uani 1 1 d .
H42_2 H 0.7067 0.2428 0.4306 0.038 Uiso 1 1 calc R
C43_2 C 0.8257(3) 0.23696(12) 0.3315(3) 0.0269(6) Uani 1 1 d .
C44_2 C 0.8076(3) 0.29223(12) 0.2908(2) 0.0247(6) Uani 1 1 d .
C45_2 C 0.6468(3) 0.41212(13) 0.3559(2) 0.0266(6) Uani 1 1 d .
H45_2 H 0.6158 0.3932 0.4064 0.032 Uiso 1 1 calc R
N45_2 N 0.6189(2) 0.46317(10) 0.34565(19) 0.0244(5) Uani 1 1 d .
C51_2 C 0.4527(3) 0.53118(11) 0.3608(2) 0.0261(5) Uani 1 1 d .
H51_2 H 0.3833 0.5112 0.3082 0.031 Uiso 1 1 calc R
C52_2 C 0.3819(3) 0.56194(14) 0.4299(3) 0.0334(7) Uani 1 1 d .
H52A_2 H 0.4475 0.5840 0.4803 0.040 Uiso 1 1 calc R
H52B_2 H 0.3149 0.5874 0.3885 0.040 Uiso 1 1 calc R
C53_2 C 0.3131(3) 0.52137(15) 0.4854(3) 0.0381(7) Uani 1 1 d .
H53A_2 H 0.2717 0.5416 0.5326 0.046 Uiso 1 1 calc R
H53B_2 H 0.2415 0.5019 0.4352 0.046 Uiso 1 1 calc R
C54_2 C 0.4123(3) 0.47984(14) 0.5450(2) 0.0336(6) Uani 1 1 d .
H54A_2 H 0.3646 0.4531 0.5778 0.040 Uiso 1 1 calc R
H54B_2 H 0.4786 0.4992 0.5996 0.040 Uiso 1 1 calc R
C55_2 C 0.4848(3) 0.44900(13) 0.4781(2) 0.0289(6) Uani 1 1 d .
H55A_2 H 0.4204 0.4257 0.4292 0.035 Uiso 1 1 calc R
H55B_2 H 0.5530 0.4246 0.5211 0.035 Uiso 1 1 calc R
C56_2 C 0.5520(3) 0.48844(12) 0.4196(2) 0.0250(5) Uani 1 1 d .
H56_2 H 0.6219 0.5089 0.4710 0.030 Uiso 1 1 calc R

loop_
_atom_site_aniso_label
_atom_site_aniso_U_11
_atom_site_aniso_U_22
_atom_site_aniso_U_33
_atom_site_aniso_U_23
_atom_site_aniso_U_13
_atom_site_aniso_U_12
Cl1_1 0.0825(9) 0.0710(8) 0.0695(8) 0.0192(7) 0.0182(7) -0.0123(7)
Cl2_1 0.0400(5) 0.0828(8) 0.0526(6) 0.0001(6) 0.0022(4) -0.0112(5)
C1S_1 0.050(2) 0.062(2) 0.0350(19) 0.0038(18) 0.0028(17) -0.0139(19)
Ni1_1 0.02646(17) 0.02254(16) 0.02109(17) -0.00114(15) 0.00892(14) -0.00062(15)
I1_1 0.02916(10) 0.03171(9) 0.02892(10) 0.00249(8) 0.00406(8) -0.00341(8)
I2_1 0.03676(11) 0.03729(10) 0.02279(9) 0.00053(8) 0.00394(8) -0.00682(8)
N11_1 0.0249(12) 0.0233(11) 0.0233(12) 0.0001(10) 0.0051(9) -0.0001(9)
C12_1 0.0320(15) 0.0264(13) 0.0259(15) -0.0046(12) 0.0069(12) 0.0012(12)
C13_1 0.0390(17) 0.0212(13) 0.0354(18) -0.0030(13) 0.0061(14) 0.0038(12)
C14_1 0.0410(18) 0.0211(13) 0.0398(19) 0.0002(13) 0.0078(15) 0.0016(13)
C15_1 0.0380(17) 0.0243(14) 0.0358(18) 0.0024(13) 0.0098(14) -0.0023(13)
C16_1 0.064(3) 0.0241(15) 0.061(3) 0.0082(17) 0.034(2) -0.0015(16)
C17_1 0.082(3) 0.0313(17) 0.063(3) 0.0156(18) 0.049(3) 0.0032(19)
C18_1 0.0426(19) 0.0309(16) 0.0389(19) 0.0060(14) 0.0162(16) -0.0033(14)
C19_1 0.050(2) 0.0449(19) 0.039(2) 0.0020(16) 0.0290(18) -0.0075(17)
C20_1 0.0400(18) 0.0371(16) 0.0371(18) -0.0031(16) 0.0188(15) 0.0005(16)
C21_1 0.0361(16) 0.0283(15) 0.0345(17) 0.0009(13) 0.0136(14) 0.0018(13)
C22_1 0.0336(16) 0.0239(15) 0.0273(16) 0.0000(11) 0.0113(13) -0.0007(11)
C23_1 0.0276(14) 0.0224(12) 0.0274(15) -0.0005(11) 0.0099(12) -0.0039(11)
C24_1 0.0301(15) 0.0224(13) 0.0267(15) -0.0002(12) 0.0030(12) -0.0051(11)
C25_1 0.0294(14) 0.0301(14) 0.0252(14) -0.0033(12) 0.0070(11) 0.0027(11)
N25_1 0.0242(11) 0.0257(11) 0.0215(11) -0.0021(9) 0.0059(9) -0.0015(9)
N31_1 0.0261(12) 0.0230(11) 0.0274(13) 0.0001(10) 0.0107(10) -0.0018(10)
C32_1 0.0307(15) 0.0224(13) 0.0251(15) -0.0020(11) 0.0095(12) -0.0024(11)
C33_1 0.0349(16) 0.0224(13) 0.0287(16) 0.0018(12) 0.0112(13) 0.0006(12)
C34_1 0.0342(15) 0.0310(14) 0.0224(13) 0.0004(12) 0.0130(12) -0.0050(13)
C35_1 0.0311(15) 0.0283(15) 0.0292(16) -0.0021(12) 0.0099(12) 0.0004(12)
C36_1 0.058(2) 0.0371(17) 0.053(2) 0.0017(16) 0.039(2) 0.0052(16)
C37_1 0.067(3) 0.0327(17) 0.084(3) 0.001(2) 0.047(3) 0.0124(19)
C38_1 0.0357(18) 0.0315(16) 0.056(2) 0.0055(16) 0.0155(17) 0.0031(14)
C39_1 0.0396(19) 0.0318(17) 0.080(3) 0.013(2) 0.017(2) 0.0044(15)
C40_1 0.0376(19) 0.0337(18) 0.073(3) 0.0174(19) 0.0003(19) -0.0032(15)
C41_1 0.0415(18) 0.0346(17) 0.044(2) 0.0121(15) 0.0044(15) -0.0105(15)
C42_1 0.0361(16) 0.0290(15) 0.0347(17) 0.0036(13) 0.0072(13) -0.0053(13)
C43_1 0.0288(15) 0.0242(13) 0.0333(16) 0.0006(12) 0.0031(13) -0.0003(12)
C44_1 0.0261(13) 0.0264(14) 0.0235(14) 0.0009(11) 0.0058(11) -0.0023(11)
C45_1 0.0279(13) 0.0259(13) 0.0246(14) -0.0017(11) 0.0115(11) -0.0030(11)
N45_1 0.0270(11) 0.0258(11) 0.0205(11) -0.0022(9) 0.0081(9) -0.0008(9)
C51_1 0.0306(13) 0.0294(14) 0.0223(13) -0.0026(10) 0.0100(11) 0.0008(10)
C52_1 0.0318(14) 0.0329(14) 0.0296(15) -0.0050(12) 0.0137(12) 0.0008(12)
C53_1 0.0342(15) 0.0446(17) 0.0325(15) -0.0035(14) 0.0190(13) 0.0001(14)
C54_1 0.0341(15) 0.0418(16) 0.0324(15) -0.0019(14) 0.0166(12) -0.0035(13)
C55_1 0.0333(15) 0.0290(14) 0.0291(14) -0.0008(12) 0.0150(12) -0.0012(12)
C56_1 0.0230(11) 0.0278(13) 0.0241(12) -0.0035(10) 0.0087(10) -0.0017(10)
Cl3_2 0.0526(7) 0.1086(11) 0.0676(8) 0.0011(8) -0.0027(6) -0.0260(7)
Cl4_2 0.0997(11) 0.1061(12) 0.0800(10) 0.0281(9) 0.0341(9) -0.0034(10)
C2S_2 0.078(3) 0.102(4) 0.038(2) -0.009(3) 0.016(2) -0.038(3)
Ni2_2 0.02460(18) 0.02308(16) 0.02059(18) -0.00049(14) 0.00740(15) 0.00066(13)
I3_2 0.03446(10) 0.03283(9) 0.02418(10) -0.00396(8) 0.00354(8) -0.00109(8)
I4_2 0.02606(9) 0.04157(11) 0.02763(10) 0.00182(8) 0.00537(8) -0.00414(8)
N11_2 0.0291(13) 0.0229(11) 0.0242(13) 0.0001(10) 0.0043(10) -0.0011(10)
C12_2 0.0350(16) 0.0247(13) 0.0287(16) -0.0006(12) 0.0051(13) 0.0018(12)
C13_2 0.0395(18) 0.0270(15) 0.0389(19) -0.0028(14) 0.0066(15) 0.0037(13)
C14_2 0.048(2) 0.0215(14) 0.051(2) 0.0021(15) 0.0046(18) -0.0032(14)
C15_2 0.0370(18) 0.0271(15) 0.044(2) 0.0050(15) 0.0101(15) -0.0088(13)
C16_2 0.074(3) 0.0313(17) 0.075(3) 0.016(2) 0.041(3) -0.0027(19)
C17_2 0.091(4) 0.050(2) 0.089(4) 0.027(3) 0.062(3) -0.001(3)
C18_2 0.046(2) 0.0430(19) 0.046(2) 0.0064(17) 0.0272(18) -0.0065(16)
C19_2 0.056(3) 0.055(2) 0.049(2) 0.011(2) 0.031(2) -0.005(2)
C20_2 0.0365(17) 0.052(2) 0.0350(18) -0.0057(16) 0.0174(15) -0.0070(16)
C21_2 0.0441(19) 0.0335(16) 0.0328(18) -0.0017(14) 0.0162(16) -0.0015(15)
C22_2 0.0370(17) 0.0343(15) 0.0295(17) 0.0025(14) 0.0145(14) -0.0023(14)
C23_2 0.0306(16) 0.0324(15) 0.0254(15) 0.0025(12) 0.0066(12) -0.0073(13)
C24_2 0.0263(14) 0.0250(13) 0.0272(15) 0.0027(12) 0.0047(12) -0.0040(11)
C25_2 0.0332(15) 0.0320(15) 0.0274(14) -0.0031(12) 0.0070(12) 0.0061(12)
N25_2 0.0261(11) 0.0295(12) 0.0217(11) -0.0024(9) 0.0053(9) 0.0022(9)
N31_2 0.0284(12) 0.0253(11) 0.0230(12) 0.0010(10) 0.0076(10) -0.0022(10)
C32_2 0.0249(13) 0.0241(13) 0.0262(15) 0.0018(11) 0.0085(11) 0.0009(11)
C33_2 0.0361(16) 0.0232(13) 0.0293(15) 0.0061(12) 0.0138(13) 0.0007(12)
C34_2 0.0366(16) 0.0291(14) 0.0284(15) 0.0028(13) 0.0139(13) 0.0013(13)
C35_2 0.0351(15) 0.0248(13) 0.0252(14) 0.0020(12) 0.0124(12) 0.0014(12)
C36_2 0.070(3) 0.0359(17) 0.043(2) 0.0033(16) 0.035(2) 0.0098(18)
C37_2 0.082(3) 0.0375(19) 0.051(2) 0.0073(18) 0.042(2) 0.020(2)
C38_2 0.052(2) 0.0242(14) 0.0417(19) 0.0030(14) 0.0201(17) 0.0067(14)
C39_2 0.055(2) 0.0271(15) 0.051(2) 0.0043(15) 0.0173(19) 0.0084(16)
C40_2 0.047(2) 0.0255(15) 0.048(2) 0.0114(15) 0.0052(16) 0.0004(14)
C41_2 0.0443(19) 0.0324(15) 0.0396(19) 0.0106(14) 0.0109(15) -0.0078(14)
C42_2 0.0353(16) 0.0286(14) 0.0314(16) -0.0002(12) 0.0077(13) -0.0073(13)
C43_2 0.0307(15) 0.0245(13) 0.0265(14) 0.0007(11) 0.0091(12) -0.0040(12)
C44_2 0.0294(14) 0.0223(12) 0.0223(13) -0.0007(11) 0.0068(12) -0.0005(12)
C45_2 0.0263(13) 0.0278(13) 0.0268(14) 0.0026(11) 0.0092(11) 0.0003(11)
N45_2 0.0239(11) 0.0281(11) 0.0226(11) -0.0015(9) 0.0083(9) -0.0001(9)
C51_2 0.0260(12) 0.0318(14) 0.0219(12) -0.0009(10) 0.0085(10) 0.0013(10)
C52_2 0.0345(15) 0.0377(16) 0.0305(15) -0.0048(13) 0.0126(13) 0.0063(13)
C53_2 0.0335(15) 0.0482(18) 0.0398(18) -0.0048(15) 0.0222(14) 0.0030(14)
C54_2 0.0341(14) 0.0421(17) 0.0275(13) -0.0045(13) 0.0132(12) -0.0082(13)
C55_2 0.0301(14) 0.0323(14) 0.0279(14) 0.0021(12) 0.0139(12) -0.0008(12)
C56_2 0.0262(12) 0.0284(12) 0.0220(12) -0.0007(11) 0.0089(10) 0.0007(11)

loop_
_atom_type_symbol
_atom_type_description
_atom_type_scat_dispersion_real
_atom_type_scat_dispersion_imag
_atom_type_scat_source
C C 0.0033 0.0016 'International Tables Vol C Tables 4.2.6.8 and 6.1.1.4'
H H 0.0000 0.0000 'International Tables Vol C Tables 4.2.6.8 and 6.1.1.4'
N N 0.0061 0.0033 'International Tables Vol C Tables 4.2.6.8 and 6.1.1.4'
Ni Ni 0.3393 1.1124 'International Tables Vol C Tables 4.2.6.8 and 6.1.1.4'
I I -0.4742 1.8119 'International Tables Vol C Tables 4.2.6.8 and 6.1.1.4'
Cl Cl 0.1484 0.1585 'International Tables Vol C Tables 4.2.6.8 and 6.1.1.4'

loop_
_geom_angle_atom_site_label_1
_geom_angle_atom_site_label_2
_geom_angle_atom_site_label_3
_geom_angle
Cl1_1 C1S_1 Cl2_1 112.7(3)
Cl1_1 C1S_1 H1A_1 109.1
Cl2_1 C1S_1 H1A_1 109.1
Cl1_1 C1S_1 H1B_1 109.1
Cl2_1 C1S_1 H1B_1 109.1
H1A_1 C1S_1 H1B_1 107.8
N25_1 Ni1_1 N45_1 81.90(10)
N25_1 Ni1_1 N11_1 80.55(10)
N45_1 Ni1_1 N11_1 162.01(10)
N25_1 Ni1_1 I1_1 97.58(7)
N45_1 Ni1_1 I1_1 95.71(7)
N11_1 Ni1_1 I1_1 90.51(7)
N25_1 Ni1_1 I2_1 111.02(7)
N45_1 Ni1_1 I2_1 89.50(7)
N11_1 Ni1_1 I2_1 93.09(7)
I1_1 Ni1_1 I2_1 151.385(18)
C12_1 N11_1 C24_1 118.9(3)
C12_1 N11_1 Ni1_1 105.9(2)
C24_1 N11_1 Ni1_1 135.2(2)
N11_1 C12_1 C13_1 123.5(3)
N11_1 C12_1 C25_1 117.9(3)
C13_1 C12_1 C25_1 118.5(3)
C14_1 C13_1 C12_1 118.4(3)
C14_1 C13_1 H13_1 120.8
C12_1 C13_1 H13_1 120.8
C13_1 C14_1 C15_1 119.6(3)
C13_1 C14_1 H14_1 120.2
C15_1 C14_1 H14_1 120.2
C14_1 C15_1 C24_1 119.4(3)
C14_1 C15_1 C16_1 120.6(3)
C24_1 C15_1 C16_1 119.9(3)
C17_1 C16_1 C15_1 121.5(3)
C17_1 C16_1 H16_1 119.3
C15_1 C16_1 H16_1 119.3
C16_1 C17_1 C18_1 121.0(4)
C16_1 C17_1 H17_1 119.5
C18_1 C17_1 H17_1 119.5
C19_1 C18_1 C23_1 119.8(3)
C19_1 C18_1 C17_1 119.6(3)
C23_1 C18_1 C17_1 120.5(3)
C20_1 C19_1 C18_1 120.7(3)
C20_1 C19_1 H19_1 119.7
C18_1 C19_1 H19_1 119.7
C19_1 C20_1 C21_1 119.5(3)
C19_1 C20_1 H20_1 120.2
C21_1 C20_1 H20_1 120.2
C22_1 C21_1 C20_1 120.6(3)
C22_1 C21_1 H21_1 119.7
C20_1 C21_1 H21_1 119.7
C21_1 C22_1 C23_1 121.3(3)
C21_1 C22_1 H22_1 119.4
C23_1 C22_1 H22_1 119.4
C22_1 C23_1 C18_1 118.2(3)
C22_1 C23_1 C24_1 123.1(3)
C18_1 C23_1 C24_1 118.7(3)
N11_1 C24_1 C15_1 120.1(3)
N11_1 C24_1 C23_1 121.7(3)
C15_1 C24_1 C23_1 118.2(3)
N25_1 C25_1 C12_1 118.1(3)
N25_1 C25_1 H25_1 120.9
C12_1 C25_1 H25_1 120.9
C25_1 N25_1 C51_1 125.7(3)
C25_1 N25_1 Ni1_1 117.5(2)
C51_1 N25_1 Ni1_1 116.79(18)
C32_1 N31_1 C44_1 118.3(3)
N31_1 C32_1 C33_1 123.3(3)
N31_1 C32_1 C45_1 111.2(3)
C33_1 C32_1 C45_1 125.3(3)
C34_1 C33_1 C32_1 118.5(3)
C34_1 C33_1 H33_1 120.8
C32_1 C33_1 H33_1 120.8
C33_1 C34_1 C35_1 119.6(3)
C33_1 C34_1 H34_1 120.2
C35_1 C34_1 H34_1 120.2
C34_1 C35_1 C44_1 117.9(3)
C34_1 C35_1 C36_1 122.8(3)
C44_1 C35_1 C36_1 119.3(3)
C37_1 C36_1 C35_1 120.1(4)
C37_1 C36_1 H36_1 119.9
C35_1 C36_1 H36_1 119.9
C36_1 C37_1 C38_1 122.4(4)
C36_1 C37_1 H37_1 118.8
C38_1 C37_1 H37_1 118.8
C43_1 C38_1 C39_1 118.8(4)
C43_1 C38_1 C37_1 119.2(3)
C39_1 C38_1 C37_1 121.9(4)
C40_1 C39_1 C38_1 121.3(4)
C40_1 C39_1 H39_1 119.4
C38_1 C39_1 H39_1 119.4
C39_1 C40_1 C41_1 120.2(4)
C39_1 C40_1 H40_1 119.9
C41_1 C40_1 H40_1 119.9
C42_1 C41_1 C40_1 120.4(4)
C42_1 C41_1 H41_1 119.8
C40_1 C41_1 H41_1 119.8
C41_1 C42_1 C43_1 119.8(3)
C41_1 C42_1 H42_1 120.1
C43_1 C42_1 H42_1 120.1
C38_1 C43_1 C42_1 119.5(3)
C38_1 C43_1 C44_1 118.9(3)
C42_1 C43_1 C44_1 121.5(3)
N31_1 C44_1 C35_1 122.3(3)
N31_1 C44_1 C43_1 117.6(3)
C35_1 C44_1 C43_1 120.1(3)
N45_1 C45_1 C32_1 127.9(3)
N45_1 C45_1 H45_1 116.0
C32_1 C45_1 H45_1 116.0
C45_1 N45_1 C56_1 118.2(2)
C45_1 N45_1 Ni1_1 134.8(2)
C56_1 N45_1 Ni1_1 106.95(17)
N25_1 C51_1 C52_1 114.9(2)
N25_1 C51_1 C56_1 105.5(2)
C52_1 C51_1 C56_1 112.7(2)
N25_1 C51_1 H51_1 107.8
C52_1 C51_1 H51_1 107.8
C56_1 C51_1 H51_1 107.8
C51_1 C52_1 C53_1 109.6(3)
C51_1 C52_1 H52A_1 109.7
C53_1 C52_1 H52A_1 109.7
C51_1 C52_1 H52B_1 109.7
C53_1 C52_1 H52B_1 109.7
H52A_1 C52_1 H52B_1 108.2
C54_1 C53_1 C52_1 110.6(3)
C54_1 C53_1 H53A_1 109.5
C52_1 C53_1 H53A_1 109.5
C54_1 C53_1 H53B_1 109.5
C52_1 C53_1 H53B_1 109.5
H53A_1 C53_1 H53B_1 108.1
C53_1 C54_1 C55_1 111.5(3)
C53_1 C54_1 H54A_1 109.3
C55_1 C54_1 H54A_1 109.3
C53_1 C54_1 H54B_1 109.3
C55_1 C54_1 H54B_1 109.3
H54A_1 C54_1 H54B_1 108.0
C56_1 C55_1 C54_1 110.2(2)
C56_1 C55_1 H55A_1 109.6
C54_1 C55_1 H55A_1 109.6
C56_1 C55_1 H55B_1 109.6
C54_1 C55_1 H55B_1 109.6
H55A_1 C55_1 H55B_1 108.1
N45_1 C56_1 C55_1 117.0(2)
N45_1 C56_1 C51_1 108.1(2)
C55_1 C56_1 C51_1 110.5(2)
N45_1 C56_1 H56_1 107.0
C55_1 C56_1 H56_1 107.0
C51_1 C56_1 H56_1 107.0
Cl4_2 C2S_2 Cl3_2 111.9(3)
Cl4_2 C2S_2 H2A_2 109.2
Cl3_2 C2S_2 H2A_2 109.2
Cl4_2 C2S_2 H2B_2 109.2
Cl3_2 C2S_2 H2B_2 109.2
H2A_2 C2S_2 H2B_2 107.9
N25_2 Ni2_2 N45_2 81.97(10)
N25_2 Ni2_2 N11_2 79.89(11)
N45_2 Ni2_2 N11_2 161.00(10)
N25_2 Ni2_2 I4_2 109.96(7)
N45_2 Ni2_2 I4_2 90.41(7)
N11_2 Ni2_2 I4_2 90.48(7)
N25_2 Ni2_2 I3_2 97.77(7)
N45_2 Ni2_2 I3_2 95.07(7)
N11_2 Ni2_2 I3_2 92.96(7)
I4_2 Ni2_2 I3_2 152.221(18)
C12_2 N11_2 C24_2 117.7(3)
C12_2 N11_2 Ni2_2 107.2(2)
C24_2 N11_2 Ni2_2 134.9(2)
N11_2 C12_2 C13_2 124.9(3)
N11_2 C12_2 C25_2 116.3(3)
C13_2 C12_2 C25_2 118.7(3)
C14_2 C13_2 C12_2 117.4(3)
C14_2 C13_2 H13_2 121.3
C12_2 C13_2 H13_2 121.3
C13_2 C14_2 C15_2 120.3(3)
C13_2 C14_2 H14_2 119.9
C15_2 C14_2 H14_2 119.9
C14_2 C15_2 C16_2 120.4(3)
C14_2 C15_2 C24_2 120.0(3)
C16_2 C15_2 C24_2 119.7(4)
C17_2 C16_2 C15_2 120.7(4)
C17_2 C16_2 H16_2 119.6
C15_2 C16_2 H16_2 119.6
C16_2 C17_2 C18_2 123.1(4)
C16_2 C17_2 H17_2 118.5
C18_2 C17_2 H17_2 118.5
C19_2 C18_2 C23_2 119.2(4)
C19_2 C18_2 C17_2 122.3(4)
C23_2 C18_2 C17_2 118.5(4)
C20_2 C19_2 C18_2 122.5(4)
C20_2 C19_2 H19_2 118.8
C18_2 C19_2 H19_2 118.8
C19_2 C20_2 C21_2 118.7(4)
C19_2 C20_2 H20_2 120.7
C21_2 C20_2 H20_2 120.7
C22_2 C21_2 C20_2 120.2(3)
C22_2 C21_2 H21_2 119.9
C20_2 C21_2 H21_2 119.9
C21_2 C22_2 C23_2 122.8(3)
C21_2 C22_2 H22_2 118.6
C23_2 C22_2 H22_2 118.6
C22_2 C23_2 C18_2 116.7(3)
C22_2 C23_2 C24_2 124.8(3)
C18_2 C23_2 C24_2 118.5(3)
N11_2 C24_2 C15_2 119.6(3)
N11_2 C24_2 C23_2 121.0(3)
C15_2 C24_2 C23_2 119.4(3)
N25_2 C25_2 C12_2 117.1(3)
N25_2 C25_2 H25_2 121.4
C12_2 C25_2 H25_2 121.4
C25_2 N25_2 C51_2 126.2(3)
C25_2 N25_2 Ni2_2 118.1(2)
C51_2 N25_2 Ni2_2 115.76(18)
C32_2 N31_2 C44_2 118.4(3)
N31_2 C32_2 C33_2 122.7(3)
N31_2 C32_2 C45_2 110.9(3)
C33_2 C32_2 C45_2 126.3(3)
C34_2 C33_2 C32_2 119.0(3)
C34_2 C33_2 H33_2 120.5
C32_2 C33_2 H33_2 120.5
C33_2 C34_2 C35_2 119.9(3)
C33_2 C34_2 H34_2 120.1
C35_2 C34_2 H34_2 120.1
C34_2 C35_2 C44_2 117.3(3)
C34_2 C35_2 C36_2 122.8(3)
C44_2 C35_2 C36_2 119.8(3)
C37_2 C36_2 C35_2 119.8(4)
C37_2 C36_2 H36_2 120.1
C35_2 C36_2 H36_2 120.1
C36_2 C37_2 C38_2 122.3(4)
C36_2 C37_2 H37_2 118.8
C38_2 C37_2 H37_2 118.8
C39_2 C38_2 C43_2 119.6(4)
C39_2 C38_2 C37_2 120.6(3)
C43_2 C38_2 C37_2 119.7(3)
C40_2 C39_2 C38_2 120.2(4)
C40_2 C39_2 H39_2 119.9
C38_2 C39_2 H39_2 119.9
C39_2 C40_2 C41_2 120.0(3)
C39_2 C40_2 H40_2 120.0
C41_2 C40_2 H40_2 120.0
C42_2 C41_2 C40_2 120.9(3)
C42_2 C41_2 H41_2 119.6
C40_2 C41_2 H41_2 119.6
C41_2 C42_2 C43_2 119.8(3)
C41_2 C42_2 H42_2 120.1
C43_2 C42_2 H42_2 120.1
C42_2 C43_2 C38_2 119.5(3)
C42_2 C43_2 C44_2 122.0(3)
C38_2 C43_2 C44_2 118.5(3)
N31_2 C44_2 C35_2 122.7(3)
N31_2 C44_2 C43_2 117.4(3)
C35_2 C44_2 C43_2 119.8(3)
N45_2 C45_2 C32_2 127.5(3)
N45_2 C45_2 H45_2 116.3
C32_2 C45_2 H45_2 116.3
C45_2 N45_2 C56_2 117.4(3)
C45_2 N45_2 Ni2_2 135.0(2)
C56_2 N45_2 Ni2_2 107.41(17)
N25_2 C51_2 C52_2 115.7(3)
N25_2 C51_2 C56_2 105.4(2)
C52_2 C51_2 C56_2 112.2(2)
N25_2 C51_2 H51_2 107.8
C52_2 C51_2 H51_2 107.8
C56_2 C51_2 H51_2 107.8
C53_2 C52_2 C51_2 110.3(3)
C53_2 C52_2 H52A_2 109.6
C51_2 C52_2 H52A_2 109.6
C53_2 C52_2 H52B_2 109.6
C51_2 C52_2 H52B_2 109.6
H52A_2 C52_2 H52B_2 108.1
C54_2 C53_2 C52_2 110.7(3)
C54_2 C53_2 H53A_2 109.5
C52_2 C53_2 H53A_2 109.5
C54_2 C53_2 H53B_2 109.5
C52_2 C53_2 H53B_2 109.5
H53A_2 C53_2 H53B_2 108.1
C53_2 C54_2 C55_2 112.4(2)
C53_2 C54_2 H54A_2 109.1
C55_2 C54_2 H54A_2 109.1
C53_2 C54_2 H54B_2 109.1
C55_2 C54_2 H54B_2 109.1
H54A_2 C54_2 H54B_2 107.8
C54_2 C55_2 C56_2 111.4(3)
C54_2 C55_2 H55A_2 109.4
C56_2 C55_2 H55A_2 109.4
C54_2 C55_2 H55B_2 109.4
C56_2 C55_2 H55B_2 109.4
H55A_2 C55_2 H55B_2 108.0
N45_2 C56_2 C55_2 116.5(2)
N45_2 C56_2 C51_2 107.2(2)
C55_2 C56_2 C51_2 111.2(2)
N45_2 C56_2 H56_2 107.2
C55_2 C56_2 H56_2 107.2
C51_2 C56_2 H56_2 107.2

loop_
_geom_bond_atom_site_label_1
_geom_bond_atom_site_label_2
_geom_bond_distance
Cl1_1 C1S_1 1.740(5)
Cl2_1 C1S_1 1.767(5)
C1S_1 H1A_1 0.9900
C1S_1 H1B_1 0.9900
Ni1_1 N25_1 1.942(2)
Ni1_1 N45_1 2.109(3)
Ni1_1 N11_1 2.208(3)
Ni1_1 I1_1 2.6391(5)
Ni1_1 I2_1 2.6543(5)
N11_1 C12_1 1.350(4)
N11_1 C24_1 1.353(4)
C12_1 C13_1 1.401(4)
C12_1 C25_1 1.459(5)
C13_1 C14_1 1.361(5)
C13_1 H13_1 0.9500
C14_1 C15_1 1.404(5)
C14_1 H14_1 0.9500
C15_1 C24_1 1.426(4)
C15_1 C16_1 1.440(5)
C16_1 C17_1 1.332(6)
C16_1 H16_1 0.9500
C17_1 C18_1 1.434(5)
C17_1 H17_1 0.9500
C18_1 C19_1 1.411(5)
C18_1 C23_1 1.412(5)
C19_1 C20_1 1.373(5)
C19_1 H19_1 0.9500
C20_1 C21_1 1.395(5)
C20_1 H20_1 0.9500
C21_1 C22_1 1.378(5)
C21_1 H21_1 0.9500
C22_1 C23_1 1.398(4)
C22_1 H22_1 0.9500
C23_1 C24_1 1.470(5)
C25_1 N25_1 1.269(4)
C25_1 H25_1 0.9500
N25_1 C51_1 1.468(4)
N31_1 C32_1 1.326(4)
N31_1 C44_1 1.354(4)
C32_1 C33_1 1.417(5)
C32_1 C45_1 1.474(4)
C33_1 C34_1 1.369(5)
C33_1 H33_1 0.9500
C34_1 C35_1 1.406(4)
C34_1 H34_1 0.9500
C35_1 C44_1 1.415(5)
C35_1 C36_1 1.424(5)
C36_1 C37_1 1.350(6)
C36_1 H36_1 0.9500
C37_1 C38_1 1.427(6)
C37_1 H37_1 0.9500
C38_1 C43_1 1.400(5)
C38_1 C39_1 1.410(5)
C39_1 C40_1 1.354(7)
C39_1 H39_1 0.9500
C40_1 C41_1 1.393(6)
C40_1 H40_1 0.9500
C41_1 C42_1 1.382(5)
C41_1 H41_1 0.9500
C42_1 C43_1 1.411(5)
C42_1 H42_1 0.9500
C43_1 C44_1 1.445(4)
C45_1 N45_1 1.272(4)
C45_1 H45_1 0.9500
N45_1 C56_1 1.496(4)
C51_1 C52_1 1.521(4)
C51_1 C56_1 1.529(4)
C51_1 H51_1 1.0000
C52_1 C53_1 1.541(4)
C52_1 H52A_1 0.9900
C52_1 H52B_1 0.9900
C53_1 C54_1 1.512(5)
C53_1 H53A_1 0.9900
C53_1 H53B_1 0.9900
C54_1 C55_1 1.537(4)
C54_1 H54A_1 0.9900
C54_1 H54B_1 0.9900
C55_1 C56_1 1.529(4)
C55_1 H55A_1 0.9900
C55_1 H55B_1 0.9900
C56_1 H56_1 1.0000
Cl3_2 C2S_2 1.779(7)
Cl4_2 C2S_2 1.735(6)
C2S_2 H2A_2 0.9900
C2S_2 H2B_2 0.9900
Ni2_2 N25_2 1.941(2)
Ni2_2 N45_2 2.105(3)
Ni2_2 N11_2 2.181(3)
Ni2_2 I4_2 2.6373(5)
Ni2_2 I3_2 2.6571(5)
N11_2 C12_2 1.344(4)
N11_2 C24_2 1.378(4)
C12_2 C13_2 1.399(4)
C12_2 C25_2 1.479(5)
C13_2 C14_2 1.371(6)
C13_2 H13_2 0.9500
C14_2 C15_2 1.378(6)
C14_2 H14_2 0.9500
C15_2 C16_2 1.425(5)
C15_2 C24_2 1.431(5)
C16_2 C17_2 1.318(7)
C16_2 H16_2 0.9500
C17_2 C18_2 1.440(6)
C17_2 H17_2 0.9500
C18_2 C19_2 1.406(6)
C18_2 C23_2 1.429(5)
C19_2 C20_2 1.353(6)
C19_2 H19_2 0.9500
C20_2 C21_2 1.404(5)
C20_2 H20_2 0.9500
C21_2 C22_2 1.369(5)
C21_2 H21_2 0.9500
C22_2 C23_2 1.395(5)
C22_2 H22_2 0.9500
C23_2 C24_2 1.445(5)
C25_2 N25_2 1.262(4)
C25_2 H25_2 0.9500
N25_2 C51_2 1.460(4)
N31_2 C32_2 1.340(4)
N31_2 C44_2 1.346(4)
C32_2 C33_2 1.403(4)
C32_2 C45_2 1.474(4)
C33_2 C34_2 1.373(5)
C33_2 H33_2 0.9500
C34_2 C35_2 1.402(4)
C34_2 H34_2 0.9500
C35_2 C44_2 1.420(4)
C35_2 C36_2 1.432(5)
C36_2 C37_2 1.345(5)
C36_2 H36_2 0.9500
C37_2 C38_2 1.432(6)
C37_2 H37_2 0.9500
C38_2 C39_2 1.406(5)
C38_2 C43_2 1.407(5)
C39_2 C40_2 1.378(6)
C39_2 H39_2 0.9500
C40_2 C41_2 1.398(6)
C40_2 H40_2 0.9500
C41_2 C42_2 1.377(5)
C41_2 H41_2 0.9500
C42_2 C43_2 1.404(5)
C42_2 H42_2 0.9500
C43_2 C44_2 1.448(4)
C45_2 N45_2 1.275(4)
C45_2 H45_2 0.9500
N45_2 C56_2 1.492(4)
C51_2 C52_2 1.528(4)
C51_2 C56_2 1.535(4)
C51_2 H51_2 1.0000
C52_2 C53_2 1.526(5)
C52_2 H52A_2 0.9900
C52_2 H52B_2 0.9900
C53_2 C54_2 1.519(5)
C53_2 H53A_2 0.9900
C53_2 H53B_2 0.9900
C54_2 C55_2 1.520(4)
C54_2 H54A_2 0.9900
C54_2 H54B_2 0.9900
C55_2 C56_2 1.524(4)
C55_2 H55A_2 0.9900
C55_2 H55B_2 0.9900
C56_2 H56_2 1.0000

loop_
_geom_torsion_atom_site_label_1
_geom_torsion_atom_site_label_2
_geom_torsion_atom_site_label_3
_geom_torsion_atom_site_label_4
_geom_torsion
N25_1 Ni1_1 N11_1 C12_1 2.0(2)
N45_1 Ni1_1 N11_1 C12_1 -10.9(4)
I1_1 Ni1_1 N11_1 C12_1 99.6(2)
I2_1 Ni1_1 N11_1 C12_1 -108.8(2)
N25_1 Ni1_1 N11_1 C24_1 -178.9(3)
N45_1 Ni1_1 N11_1 C24_1 168.2(3)
I1_1 Ni1_1 N11_1 C24_1 -81.3(3)
I2_1 Ni1_1 N11_1 C24_1 70.3(3)
C24_1 N11_1 C12_1 C13_1 1.9(5)
Ni1_1 N11_1 C12_1 C13_1 -178.8(3)
C24_1 N11_1 C12_1 C25_1 179.3(3)
Ni1_1 N11_1 C12_1 C25_1 -1.4(3)
N11_1 C12_1 C13_1 C14_1 -2.2(6)
C25_1 C12_1 C13_1 C14_1 -179.5(3)
C12_1 C13_1 C14_1 C15_1 0.9(5)
C13_1 C14_1 C15_1 C24_1 0.4(5)
C13_1 C14_1 C15_1 C16_1 -177.5(4)
C14_1 C15_1 C16_1 C17_1 179.4(4)
C24_1 C15_1 C16_1 C17_1 1.6(7)
C15_1 C16_1 C17_1 C18_1 0.9(8)
C16_1 C17_1 C18_1 C19_1 176.5(5)
C16_1 C17_1 C18_1 C23_1 -0.5(7)
C23_1 C18_1 C19_1 C20_1 1.0(6)
C17_1 C18_1 C19_1 C20_1 -176.1(4)
C18_1 C19_1 C20_1 C21_1 -0.3(6)
C19_1 C20_1 C21_1 C22_1 -0.2(6)
C20_1 C21_1 C22_1 C23_1 0.1(5)
C21_1 C22_1 C23_1 C18_1 0.6(5)
C21_1 C22_1 C23_1 C24_1 178.8(3)
C19_1 C18_1 C23_1 C22_1 -1.1(5)
C17_1 C18_1 C23_1 C22_1 176.0(4)
C19_1 C18_1 C23_1 C24_1 -179.4(3)
C17_1 C18_1 C23_1 C24_1 -2.3(6)
C12_1 N11_1 C24_1 C15_1 -0.5(5)
Ni1_1 N11_1 C24_1 C15_1 -179.5(2)
C12_1 N11_1 C24_1 C23_1 -178.9(3)
Ni1_1 N11_1 C24_1 C23_1 2.1(5)
C14_1 C15_1 C24_1 N11_1 -0.6(5)
C16_1 C15_1 C24_1 N11_1 177.3(3)
C14_1 C15_1 C24_1 C23_1 177.8(3)
C16_1 C15_1 C24_1 C23_1 -4.3(5)
C22_1 C23_1 C24_1 N11_1 4.9(5)
C18_1 C23_1 C24_1 N11_1 -177.0(3)
C22_1 C23_1 C24_1 C15_1 -173.5(3)
C18_1 C23_1 C24_1 C15_1 4.7(5)
N11_1 C12_1 C25_1 N25_1 -0.4(4)
C13_1 C12_1 C25_1 N25_1 177.1(3)
C12_1 C25_1 N25_1 C51_1 -174.5(3)
C12_1 C25_1 N25_1 Ni1_1 2.4(4)
N45_1 Ni1_1 N25_1 C25_1 173.6(2)
N11_1 Ni1_1 N25_1 C25_1 -2.4(2)
I1_1 Ni1_1 N25_1 C25_1 -91.7(2)
I2_1 Ni1_1 N25_1 C25_1 87.3(2)
N45_1 Ni1_1 N25_1 C51_1 -9.23(19)
N11_1 Ni1_1 N25_1 C51_1 174.7(2)
I1_1 Ni1_1 N25_1 C51_1 85.49(19)
I2_1 Ni1_1 N25_1 C51_1 -95.56(19)
C44_1 N31_1 C32_1 C33_1 -1.6(5)
C44_1 N31_1 C32_1 C45_1 -176.9(3)
N31_1 C32_1 C33_1 C34_1 0.0(5)
C45_1 C32_1 C33_1 C34_1 174.7(3)
C32_1 C33_1 C34_1 C35_1 1.0(5)
C33_1 C34_1 C35_1 C44_1 -0.4(5)
C33_1 C34_1 C35_1 C36_1 178.0(4)
C34_1 C35_1 C36_1 C37_1 -177.1(4)
C44_1 C35_1 C36_1 C37_1 1.3(6)
C35_1 C36_1 C37_1 C38_1 -1.0(8)
C36_1 C37_1 C38_1 C43_1 0.1(7)
C36_1 C37_1 C38_1 C39_1 177.7(5)
C43_1 C38_1 C39_1 C40_1 1.1(7)
C37_1 C38_1 C39_1 C40_1 -176.4(4)
C38_1 C39_1 C40_1 C41_1 -0.1(7)
C39_1 C40_1 C41_1 C42_1 -0.6(6)
C40_1 C41_1 C42_1 C43_1 0.2(5)
C39_1 C38_1 C43_1 C42_1 -1.5(6)
C37_1 C38_1 C43_1 C42_1 176.1(4)
C39_1 C38_1 C43_1 C44_1 -177.3(4)
C37_1 C38_1 C43_1 C44_1 0.3(6)
C41_1 C42_1 C43_1 C38_1 0.9(5)
C41_1 C42_1 C43_1 C44_1 176.6(3)
C32_1 N31_1 C44_1 C35_1 2.1(5)
C32_1 N31_1 C44_1 C43_1 -176.6(3)
C34_1 C35_1 C44_1 N31_1 -1.2(5)
C36_1 C35_1 C44_1 N31_1 -179.6(3)
C34_1 C35_1 C44_1 C43_1 177.6(3)
C36_1 C35_1 C44_1 C43_1 -0.9(5)
C38_1 C43_1 C44_1 N31_1 178.9(3)
C42_1 C43_1 C44_1 N31_1 3.2(5)
C38_1 C43_1 C44_1 C35_1 0.1(5)
C42_1 C43_1 C44_1 C35_1 -175.6(3)
N31_1 C32_1 C45_1 N45_1 -176.5(3)
C33_1 C32_1 C45_1 N45_1 8.3(6)
C32_1 C45_1 N45_1 C56_1 -172.0(3)
C32_1 C45_1 N45_1 Ni1_1 6.8(5)
N25_1 Ni1_1 N45_1 C45_1 162.3(3)
N11_1 Ni1_1 N45_1 C45_1 175.2(3)
I1_1 Ni1_1 N45_1 C45_1 65.5(3)
I2_1 Ni1_1 N45_1 C45_1 -86.3(3)
N25_1 Ni1_1 N45_1 C56_1 -18.76(17)
N11_1 Ni1_1 N45_1 C56_1 -5.9(4)
I1_1 Ni1_1 N45_1 C56_1 -115.63(16)
I2_1 Ni1_1 N45_1 C56_1 92.55(16)
C25_1 N25_1 C51_1 C52_1 -24.1(4)
Ni1_1 N25_1 C51_1 C52_1 159.0(2)
C25_1 N25_1 C51_1 C56_1 -148.9(3)
Ni1_1 N25_1 C51_1 C56_1 34.2(3)
N25_1 C51_1 C52_1 C53_1 -176.9(2)
C56_1 C51_1 C52_1 C53_1 -56.0(3)
C51_1 C52_1 C53_1 C54_1 56.5(3)
C52_1 C53_1 C54_1 C55_1 -58.1(4)
C53_1 C54_1 C55_1 C56_1 57.4(3)
C45_1 N45_1 C56_1 C55_1 -13.7(4)
Ni1_1 N45_1 C56_1 C55_1 167.2(2)
C45_1 N45_1 C56_1 C51_1 -139.1(3)
Ni1_1 N45_1 C56_1 C51_1 41.8(2)
C54_1 C55_1 C56_1 N45_1 -179.1(2)
C54_1 C55_1 C56_1 C51_1 -55.0(3)
N25_1 C51_1 C56_1 N45_1 -48.8(3)
C52_1 C51_1 C56_1 N45_1 -175.0(2)
N25_1 C51_1 C56_1 C55_1 -177.9(2)
C52_1 C51_1 C56_1 C55_1 55.9(3)
N25_2 Ni2_2 N11_2 C12_2 10.4(2)
N45_2 Ni2_2 N11_2 C12_2 -7.1(4)
I4_2 Ni2_2 N11_2 C12_2 -99.8(2)
I3_2 Ni2_2 N11_2 C12_2 107.8(2)
N25_2 Ni2_2 N11_2 C24_2 -175.4(3)
N45_2 Ni2_2 N11_2 C24_2 167.0(3)
I4_2 Ni2_2 N11_2 C24_2 74.4(3)
I3_2 Ni2_2 N11_2 C24_2 -78.0(3)
C24_2 N11_2 C12_2 C13_2 -2.9(5)
Ni2_2 N11_2 C12_2 C13_2 172.5(3)
C24_2 N11_2 C12_2 C25_2 173.9(3)
Ni2_2 N11_2 C12_2 C25_2 -10.8(3)
N11_2 C12_2 C13_2 C14_2 2.8(6)
C25_2 C12_2 C13_2 C14_2 -173.9(3)
C12_2 C13_2 C14_2 C15_2 0.9(6)
C13_2 C14_2 C15_2 C16_2 175.5(4)
C13_2 C14_2 C15_2 C24_2 -4.1(6)
C14_2 C15_2 C16_2 C17_2 -179.9(5)
C24_2 C15_2 C16_2 C17_2 -0.3(8)
C15_2 C16_2 C17_2 C18_2 -0.9(9)
C16_2 C17_2 C18_2 C19_2 -178.1(5)
C16_2 C17_2 C18_2 C23_2 -0.5(9)
C23_2 C18_2 C19_2 C20_2 -1.3(7)
C17_2 C18_2 C19_2 C20_2 176.3(5)
C18_2 C19_2 C20_2 C21_2 -0.3(7)
C19_2 C20_2 C21_2 C22_2 1.5(6)
C20_2 C21_2 C22_2 C23_2 -1.1(6)
C21_2 C22_2 C23_2 C18_2 -0.5(5)
C21_2 C22_2 C23_2 C24_2 -179.5(3)
C19_2 C18_2 C23_2 C22_2 1.7(6)
C17_2 C18_2 C23_2 C22_2 -176.0(4)
C19_2 C18_2 C23_2 C24_2 -179.3(4)
C17_2 C18_2 C23_2 C24_2 3.0(6)
C12_2 N11_2 C24_2 C15_2 -0.6(5)
Ni2_2 N11_2 C24_2 C15_2 -174.3(2)
C12_2 N11_2 C24_2 C23_2 -178.9(3)
Ni2_2 N11_2 C24_2 C23_2 7.3(5)
C14_2 C15_2 C24_2 N11_2 4.1(5)
C16_2 C15_2 C24_2 N11_2 -175.6(4)
C14_2 C15_2 C24_2 C23_2 -177.6(3)
C16_2 C15_2 C24_2 C23_2 2.8(6)
C22_2 C23_2 C24_2 N11_2 -6.8(5)
C18_2 C23_2 C24_2 N11_2 174.3(3)
C22_2 C23_2 C24_2 C15_2 174.8(3)
C18_2 C23_2 C24_2 C15_2 -4.1(5)
N11_2 C12_2 C25_2 N25_2 4.8(5)
C13_2 C12_2 C25_2 N25_2 -178.3(3)
C12_2 C25_2 N25_2 C51_2 -176.1(3)
C12_2 C25_2 N25_2 Ni2_2 5.5(4)
N45_2 Ni2_2 N25_2 C25_2 165.5(2)
N11_2 Ni2_2 N25_2 C25_2 -8.8(2)
I4_2 Ni2_2 N25_2 C25_2 78.0(2)
I3_2 Ni2_2 N25_2 C25_2 -100.5(2)
N45_2 Ni2_2 N25_2 C51_2 -13.0(2)
N11_2 Ni2_2 N25_2 C51_2 172.7(2)
I4_2 Ni2_2 N25_2 C51_2 -100.54(19)
I3_2 Ni2_2 N25_2 C51_2 81.02(19)
C44_2 N31_2 C32_2 C33_2 -0.1(5)
C44_2 N31_2 C32_2 C45_2 -176.0(3)
N31_2 C32_2 C33_2 C34_2 0.2(5)
C45_2 C32_2 C33_2 C34_2 175.4(3)
C32_2 C33_2 C34_2 C35_2 -1.0(5)
C33_2 C34_2 C35_2 C44_2 1.7(5)
C33_2 C34_2 C35_2 C36_2 -174.8(4)
C34_2 C35_2 C36_2 C37_2 175.5(4)
C44_2 C35_2 C36_2 C37_2 -1.0(6)
C35_2 C36_2 C37_2 C38_2 2.9(8)
C36_2 C37_2 C38_2 C39_2 -180.0(5)
C36_2 C37_2 C38_2 C43_2 -2.7(7)
C43_2 C38_2 C39_2 C40_2 0.2(7)
C37_2 C38_2 C39_2 C40_2 177.5(4)
C38_2 C39_2 C40_2 C41_2 0.0(7)
C39_2 C40_2 C41_2 C42_2 -0.1(6)
C40_2 C41_2 C42_2 C43_2 -0.1(5)
C41_2 C42_2 C43_2 C38_2 0.4(5)
C41_2 C42_2 C43_2 C44_2 -177.9(3)
C39_2 C38_2 C43_2 C42_2 -0.4(6)
C37_2 C38_2 C43_2 C42_2 -177.7(4)
C39_2 C38_2 C43_2 C44_2 177.9(4)
C37_2 C38_2 C43_2 C44_2 0.6(6)
C32_2 N31_2 C44_2 C35_2 0.9(5)
C32_2 N31_2 C44_2 C43_2 177.0(3)
C34_2 C35_2 C44_2 N31_2 -1.7(5)
C36_2 C35_2 C44_2 N31_2 174.9(3)
C34_2 C35_2 C44_2 C43_2 -177.7(3)
C36_2 C35_2 C44_2 C43_2 -1.0(5)
C42_2 C43_2 C44_2 N31_2 3.3(5)
C38_2 C43_2 C44_2 N31_2 -175.0(3)
C42_2 C43_2 C44_2 C35_2 179.5(3)
C38_2 C43_2 C44_2 C35_2 1.2(5)
N31_2 C32_2 C45_2 N45_2 178.5(3)
C33_2 C32_2 C45_2 N45_2 2.8(6)
C32_2 C45_2 N45_2 C56_2 -174.7(3)
C32_2 C45_2 N45_2 Ni2_2 -0.8(5)
N25_2 Ni2_2 N45_2 C45_2 169.1(3)
N11_2 Ni2_2 N45_2 C45_2 -173.4(3)
I4_2 Ni2_2 N45_2 C45_2 -80.7(3)
I3_2 Ni2_2 N45_2 C45_2 72.0(3)
N25_2 Ni2_2 N45_2 C56_2 -16.49(18)
N11_2 Ni2_2 N45_2 C56_2 1.0(4)
I4_2 Ni2_2 N45_2 C56_2 93.62(17)
I3_2 Ni2_2 N45_2 C56_2 -113.65(16)
C25_2 N25_2 C51_2 C52_2 -15.4(4)
Ni2_2 N25_2 C51_2 C52_2 163.0(2)
C25_2 N25_2 C51_2 C56_2 -139.9(3)
Ni2_2 N25_2 C51_2 C56_2 38.5(3)
N25_2 C51_2 C52_2 C53_2 -176.7(3)
C56_2 C51_2 C52_2 C53_2 -55.8(4)
C51_2 C52_2 C53_2 C54_2 56.2(4)
C52_2 C53_2 C54_2 C55_2 -56.4(4)
C53_2 C54_2 C55_2 C56_2 54.7(3)
C45_2 N45_2 C56_2 C55_2 -18.5(4)
Ni2_2 N45_2 C56_2 C55_2 166.0(2)
C45_2 N45_2 C56_2 C51_2 -143.7(3)
Ni2_2 N45_2 C56_2 C51_2 40.8(2)
C54_2 C55_2 C56_2 N45_2 -176.0(2)
C54_2 C55_2 C56_2 C51_2 -52.8(3)
N25_2 C51_2 C56_2 N45_2 -50.7(3)
C52_2 C51_2 C56_2 N45_2 -177.4(2)
N25_2 C51_2 C56_2 C55_2 -179.1(2)
C52_2 C51_2 C56_2 C55_2 54.2(3)
